data_1533339
loop_
_publ_author_name
'Charkin, D.O.'
'Lightfoot, F.'
'Dityat'yev, O.A.'
'Rakunov, A.B.'
'Dolgikh, V.A.'

_publ_section_title
;
 A new family of layered bismuth oxohalides
;
_journal_name_full 'Zhurnal Neorganicheskoi Khimii'
_journal_page_first 195
_journal_page_last 203
_journal_volume 48
_journal_year 2003
_chemical_formula_sum 'Bi4 Cl2 Cs0.6 Fe0.6 Nd2 O14 Ti2.4'
_chemical_name_systematic 'Bi2 (Bi2 Nd2) (Ti2.4 Fe0.6) Cs0.6 O14 Cl2'
_space_group_IT_number 123
_symmetry_space_group_name_Hall '-P 4 2'
_symmetry_space_group_name_H-M 'P 4/m m m'
_cell_angle_alpha 90
_cell_angle_beta 90
_cell_angle_gamma 90
_cell_formula_units_Z 1
_cell_length_a 3.844
_cell_length_b 3.844
_cell_length_c 26.627
_cell_volume 393.449
_citation_journal_id_ASTM ZNOKAQ
_cod_data_source_file Charkin_ZNOKAQ_2003_1172.cif
_cod_data_source_block Bi4Cl2Cs0.6Fe0.6Nd2O14Ti2.4
_cod_original_cell_volume 393.4495
_cod_database_code 1533339

loop_
_symmetry_equiv_pos_as_xyz
x,y,z
-y,x,z
-x,-y,z
y,-x,z
x,-y,-z
y,x,-z
-x,y,-z
-y,-x,-z
-x,-y,-z
y,-x,-z
x,y,-z
-y,x,-z
-x,y,z
-y,-x,z
x,-y,z
y,x,z

loop_
_atom_site_label
_atom_site_type_symbol
_atom_site_fract_x
_atom_site_fract_y
_atom_site_fract_z
_atom_site_occupancy
_atom_site_U_iso_or_equiv
Bi3 Bi+3 0.5 0.5 0.4199 0.35 0.0
Ti2 Ti+4 0 0 0.5 0.8 0.0
O4 O-2 0 0 0.4286 1 0.0
Fe1 Fe+3 0 0 0.3474 0.2 0.0
Nd2 Nd+3 0.5 0.5 0.4199 0.65 0.0
O1 O-2 0.5 0 0.1995 1 0.0
Bi2 Bi+3 0.5 0.5 0.2465 0.65 0.0
O2 O-2 0 0 0.2749 1 0.0
Cs1 Cs+1 0 0 0 0.6 0.0
Nd1 Nd+3 0.5 0.5 0.2465 0.35 0.0
Ti1 Ti+4 0 0 0.3474 0.8 0.0
O5 O-2 0.5 0 0.5 1 0.0
Fe2 Fe+3 0 0 0.5 0.2 0.0
Cl1 Cl-1 0.5 0.5 0.0897 1 0.0
O3 O-2 0.5 0 0.3555 1 0.0
Bi1 Bi+3 0 0 0.1512 1 0.0
